data_7246474
loop_
_publ_author_name
'Chanmungkalakul, Supphachok'
'Huang, Shiqing'
'Wu, Xia'
'Ang, Esther Cai Xia'
'Yang, Zi-Qi'
'Li, Yongxin'
'Yan, Xiaoyu'
'Tan, Choon-Hong'
'Tan, Davin'
'Liu, Xiaogang'

_publ_section_title
;
 Ground-state intramolecular proton transfer inhibits the selective
 methylation on quinoline and pyridine derivatives.
;
_journal_issue 15
_journal_name_full 'Physical chemistry chemical physics : PCCP'
_journal_page_first 10599
_journal_page_last 10603
_journal_paper_doi 10.1039/d3cp00123g
_journal_volume 25
_journal_year 2023
_chemical_formula_sum 'C10 H13 I N2 O'
_chemical_formula_weight 304.12
_space_group_crystal_system monoclinic
_space_group_IT_number 14
_space_group_name_Hall '-P 2ybc'
_space_group_name_H-M_alt 'P 1 21/c 1'
_atom_sites_solution_hydrogens mixed
_audit_update_record
;
2022-01-18 deposited with the CCDC.	2023-03-20 downloaded from the CCDC.
;
_cell_angle_alpha 90
_cell_angle_beta 114.402(3)
_cell_angle_gamma 90
_cell_formula_units_Z 4
_cell_length_a 7.3757(6)
_cell_length_b 19.8901(17)
_cell_length_c 8.6493(7)
_cell_measurement_reflns_used 9948
_cell_measurement_temperature 100.(2)
_cell_measurement_theta_max 34.1384
_cell_measurement_theta_min 2.7814
_cell_volume 1155.53(17)
_computing_cell_refinement 'SAINT V8.40B (Bruker AXS LLC, 2019)'
_computing_data_collection 'APEX4 (Ver 2021.4-0, Bruker AXS Inc., 2021)'
_computing_data_reduction 'SAINT V8.40B (Bruker AXS LLC, 2019)'
_computing_publication_material 'APEX4 (Ver 2021.4-0, Bruker AXS Inc., 2021)'
_computing_structure_refinement 'SHELXL-2018/3 (Sheldrick, 2018)'
_computing_structure_solution 'XT, VERSION 2018/2'
_diffrn_ambient_temperature 100.(2)
_diffrn_detector_area_resol_mean 7.3910
_diffrn_measured_fraction_theta_full 0.994
_diffrn_measured_fraction_theta_max 0.994
_diffrn_measurement_device 'four-circle diffractometer'
_diffrn_measurement_device_type 'Photon II CMOS detector'
_diffrn_measurement_method 'phi and omega scans'
_diffrn_radiation_monochromator 'Multilayer Mirror'
_diffrn_radiation_probe x-ray
_diffrn_radiation_type MoK\a
_diffrn_radiation_wavelength 0.71073
_diffrn_reflns_av_R_equivalents 0.0626
_diffrn_reflns_av_unetI/netI 0.0427
_diffrn_reflns_limit_h_max 10
_diffrn_reflns_limit_h_min -13
_diffrn_reflns_limit_k_max 35
_diffrn_reflns_limit_k_min -34
_diffrn_reflns_limit_l_max 15
_diffrn_reflns_limit_l_min -15
_diffrn_reflns_number 49445
_diffrn_reflns_theta_full 25.24
_diffrn_reflns_theta_max 39.47
_diffrn_reflns_theta_min 2.05
_diffrn_source 'Incoatec microfocus source'
_diffrn_source_current 1.4
_diffrn_source_power 0.07
_diffrn_source_type 'Bruker D8 Quest'
_diffrn_source_voltage 50
_exptl_absorpt_coefficient_mu 2.743
_exptl_absorpt_correction_T_max 0.90
_exptl_absorpt_correction_T_min 0.43
_exptl_absorpt_correction_type multi-scan
_exptl_absorpt_process_details
;
Krause, L., Herbst-Irmer, R., Sheldrick, G. M., Stalke, D. (2015).
"Comparison of silver and molybdenum microfocus X-ray sources for
single-crystal structure determination"
J. Appl. Cryst. 48, 3-10.
doi:10.1107/S1600576714022985
;
_exptl_crystal_colour orange
_exptl_crystal_density_diffrn 1.748
_exptl_crystal_density_method 'not measured'
_exptl_crystal_description plate
_exptl_crystal_F_000 592
_exptl_crystal_size_max 0.220
_exptl_crystal_size_mid 0.200
_exptl_crystal_size_min 0.040
_refine_diff_density_max 1.164
_refine_diff_density_min -1.226
_refine_ls_extinction_method none
_refine_ls_goodness_of_fit_ref 1.048
_refine_ls_hydrogen_treatment mixed
_refine_ls_matrix_type full
_refine_ls_number_parameters 134
_refine_ls_number_reflns 6893
_refine_ls_number_restraints 3
_refine_ls_restrained_S_all 1.049
_refine_ls_R_factor_all 0.0611
_refine_ls_R_factor_gt 0.0323
_refine_ls_shift/su_max 0.002
_refine_ls_shift/su_mean 0.000
_refine_ls_structure_factor_coef Fsqd
_refine_ls_weighting_details 'w=1/[\s^2^(Fo^2^)+(0.0258P)^2^+0.3782P] where P=(Fo^2^+2Fc^2^)/3'
_refine_ls_weighting_scheme calc
_refine_ls_wR_factor_gt 0.0630
_refine_ls_wR_factor_ref 0.0727
_reflns_Friedel_coverage 0.000
_reflns_number_gt 4907
_reflns_number_total 6893
_reflns_threshold_expression 'I > 2\s(I)'
_cod_data_source_file d3cp00123g2.cif
_cod_data_source_block tch218m
_cod_depositor_comments
;
The following automatic conversions were performed:

data item '_diffrn_radiation_probe' value 'X-ray' was changed to
'x-ray' in accordance with the
/home/data/users/saulius/crontab/automatic-downloads/rss-feeds/RSC/lib/dictionaries/cif_core.dic
dictionary named 'cif_core.dic' version 2.4.2 last updated on
2011-04-26.

data item '_exptl_absorpt_correction_type' value 'Multi-Scan' was
changed to 'multi-scan' in accordance with the
/home/data/users/saulius/crontab/automatic-downloads/rss-feeds/RSC/lib/dictionaries/cif_core.dic
dictionary named 'cif_core.dic' version 2.4.2 last updated on
2011-04-26.

Automatic conversion script
Id: cif_fix_values 7556 2019-12-06 15:28:31Z antanas 

 Adding full bibliography for 7246469--7246475.cif.
;
_cod_database_code 7246474

loop_
_space_group_symop_operation_xyz
'x, y, z'
'-x, y+1/2, -z+1/2'
'-x, -y, -z'
'x, -y-1/2, z-1/2'

loop_
_atom_site_type_symbol
_atom_site_label
_atom_site_fract_x
_atom_site_fract_y
_atom_site_fract_z
_atom_site_U_iso_or_equiv
_atom_site_adp_type
_atom_site_calc_flag
_atom_site_refinement_flags_adp
_atom_site_refinement_flags_occupancy
_atom_site_refinement_flags_posn
_atom_site_occupancy
_atom_site_disorder_assembly
_atom_site_disorder_group
C C1 0.9938(3) 0.69016(10) 0.6124(3) 0.0320(4) Uani d . . . 1 . .
H H1A 0.960353 0.731164 0.543433 0.048000 Uiso calc U . R 1 . .
H H1B 1.133110 0.678246 0.642063 0.048000 Uiso calc U . R 1 . .
H H1C 0.974270 0.697864 0.716423 0.048000 Uiso calc U . R 1 . .
C C2 0.7262(3) 0.64667(9) 0.3589(3) 0.0270(4) Uani d . . . 1 . .
H H2 0.716619 0.690394 0.312000 0.032000 Uiso calc U . R 1 . .
C C3 0.5973(3) 0.59722(10) 0.2636(2) 0.0268(4) Uani d . . . 1 . .
H H3 0.501333 0.606679 0.152115 0.032000 Uiso calc U . R 1 . .
C C4 0.6095(3) 0.53418(10) 0.3318(2) 0.0235(3) Uani d . . . 1 . .
H H4 0.521136 0.499837 0.267203 0.028000 Uiso calc U . R 1 . .
C C5 0.7524(2) 0.52008(9) 0.4971(2) 0.0205(3) Uani d . . . 1 . .
C C6 0.8832(2) 0.57217(9) 0.5894(2) 0.0209(3) Uani d . . . 1 . .
C C7 1.0295(3) 0.55896(9) 0.7537(2) 0.0237(3) Uani d . . . 1 . .
H H7 1.119653 0.593237 0.816186 0.028000 Uiso calc U . R 1 . .
C C8 1.0404(3) 0.49638(10) 0.8225(2) 0.0246(3) Uani d . . . 1 . .
H H8 1.140132 0.487882 0.933032 0.029000 Uiso calc U . R 1 . .
C C9 0.9080(3) 0.44356(9) 0.7345(2) 0.0228(3) Uani d . . . 1 . .
C C10 0.7671(3) 0.45628(9) 0.5712(2) 0.0215(3) Uani d . . . 1 . .
H H10 0.679461 0.421404 0.508733 0.026000 Uiso calc U . R 1 . .
I I1 0.39313(2) 0.15608(2) 0.67286(2) 0.02251(4) Uani d . . . 1 . .
N N1 0.8637(2) 0.63477(8) 0.5150(2) 0.0238(3) Uani d . . . 1 . .
N N2 0.9178(2) 0.38317(9) 0.8122(2) 0.0302(3) Uani d . . . 1 . .
H H2A 0.833244 0.350972 0.758682 0.036000 Uiso calc U . R 1 . .
H H2B 1.008572 0.376395 0.915835 0.036000 Uiso calc U . R 1 . .
O O1 0.6925(2) 0.27323(9) 0.5763(2) 0.0417(4) Uani d . . D 1 . .
H H2O 0.616(4) 0.2916(14) 0.475(3) 0.063000 Uiso d U . D 1 . .
H H1O 0.620(4) 0.2433(12) 0.607(3) 0.063000 Uiso d U . D 1 . .

loop_
_atom_site_aniso_label
_atom_site_aniso_U_11
_atom_site_aniso_U_22
_atom_site_aniso_U_33
_atom_site_aniso_U_12
_atom_site_aniso_U_13
_atom_site_aniso_U_23
C1 0.0293(9) 0.0238(9) 0.0438(12) -0.0047(7) 0.0158(9) -0.0028(8)
C2 0.0283(8) 0.0237(8) 0.0321(10) 0.0060(6) 0.0157(8) 0.0076(7)
C3 0.0275(8) 0.0292(9) 0.0238(8) 0.0068(7) 0.0107(7) 0.0054(7)
C4 0.0246(7) 0.0254(8) 0.0196(7) 0.0030(6) 0.0084(6) 0.0008(6)
C5 0.0210(7) 0.0233(8) 0.0195(7) 0.0030(6) 0.0107(6) 0.0012(6)
C6 0.0213(7) 0.0219(7) 0.0226(8) 0.0022(6) 0.0121(6) 0.0004(6)
C7 0.0212(7) 0.0265(8) 0.0242(8) 0.0002(6) 0.0101(7) -0.0023(7)
C8 0.0215(7) 0.0324(9) 0.0205(8) 0.0034(7) 0.0094(6) 0.0001(7)
C9 0.0216(7) 0.0261(8) 0.0220(8) 0.0039(6) 0.0104(6) 0.0051(6)
C10 0.0206(7) 0.0225(8) 0.0214(7) 0.0022(6) 0.0086(6) 0.0021(6)
I1 0.02232(5) 0.02153(6) 0.02137(5) -0.00127(4) 0.00670(4) -0.00020(4)
N1 0.0239(7) 0.0217(6) 0.0287(8) 0.0013(5) 0.0137(6) 0.0015(6)
N2 0.0271(7) 0.0315(8) 0.0261(8) 0.0003(6) 0.0052(6) 0.0108(7)
O1 0.0386(8) 0.0431(9) 0.0358(9) -0.0082(7) 0.0077(7) 0.0162(7)

loop_
_atom_type_symbol
_atom_type_description
_atom_type_scat_dispersion_real
_atom_type_scat_dispersion_imag
_atom_type_scat_source
C C 0.0033 0.0016 'International Tables Vol C Tables 4.2.6.8 and 6.1.1.4'
H H 0.0000 0.0000 'International Tables Vol C Tables 4.2.6.8 and 6.1.1.4'
I I -0.4742 1.8119 'International Tables Vol C Tables 4.2.6.8 and 6.1.1.4'
N N 0.0061 0.0033 'International Tables Vol C Tables 4.2.6.8 and 6.1.1.4'
O O 0.0106 0.0060 'International Tables Vol C Tables 4.2.6.8 and 6.1.1.4'

loop_
_geom_angle_atom_site_label_1
_geom_angle_atom_site_label_2
_geom_angle_atom_site_label_3
_geom_angle_site_symmetry_1
_geom_angle_site_symmetry_3
_geom_angle
_geom_angle_publ_flag
N1 C2 C3 . . 121.80(17) ?
C4 C3 C2 . . 119.21(18) ?
C3 C4 C5 . . 120.40(18) ?
C10 C5 C4 . . 121.77(17) ?
C10 C5 C6 . . 119.80(16) ?
C4 C5 C6 . . 118.43(16) ?
N1 C6 C7 . . 121.80(16) ?
N1 C6 C5 . . 118.75(16) ?
C7 C6 C5 . . 119.45(16) ?
C8 C7 C6 . . 119.45(17) ?
C7 C8 C9 . . 122.36(17) ?
N2 C9 C10 . . 121.81(17) ?
N2 C9 C8 . . 120.13(17) ?
C10 C9 C8 . . 118.04(17) ?
C9 C10 C5 . . 120.87(17) ?
C2 N1 C6 . . 121.41(16) ?
C2 N1 C1 . . 119.28(17) ?
C6 N1 C1 . . 119.28(17) ?

loop_
_geom_bond_atom_site_label_1
_geom_bond_atom_site_label_2
_geom_bond_site_symmetry_2
_geom_bond_distance
_geom_bond_publ_flag
C1 N1 . 1.475(3) ?
C2 N1 . 1.333(3) ?
C2 C3 . 1.379(3) ?
C3 C4 . 1.373(3) ?
C4 C5 . 1.410(2) ?
C5 C10 . 1.406(2) ?
C5 C6 . 1.416(2) ?
C6 N1 . 1.381(2) ?
C6 C7 . 1.409(3) ?
C7 C8 . 1.367(3) ?
C8 C9 . 1.423(3) ?
C9 N2 . 1.364(2) ?
C9 C10 . 1.387(2) ?
